data_4023772
loop_
_publ_author_name
'Detian Gao'
'Huimin Zhai'
'Masood Parvez'
'Thomas G. Back'

_publ_section_title
;
 1,3-Dipolar Cycloadditions of Acetylenic Sulfones in Solution
 and on Solid Supports
;
_journal_name_full 'Journal of Organic Chemistry'
_journal_page_first 8057
_journal_page_last 8068
_journal_paper_doi 10.1021/jo801621d
_journal_volume 73
_journal_year 2008
_chemical_formula_sum 'C17 H22 N2 O2'
_chemical_formula_weight 286.37
_chemical_name_systematic
;
 ?
;
_space_group_IT_number 14
_symmetry_cell_setting monoclinic
_symmetry_space_group_name_Hall '-P 2ybc'
_symmetry_space_group_name_H-M 'P 1 21/c 1'
_atom_sites_solution_hydrogens geom
_atom_sites_solution_primary direct
_atom_sites_solution_secondary difmap
_audit_creation_method SHELXL-97
_cell_angle_alpha 90.00
_cell_angle_beta 91.470(9)
_cell_angle_gamma 90.00
_cell_formula_units_Z 4
_cell_length_a 11.6680(10)
_cell_length_b 13.035(2)
_cell_length_c 10.274(2)
_cell_measurement_temperature 173(2)
_cell_volume 1562.1(4)
_computing_structure_refinement 'SHELXL-97 (Sheldrick, 1997)'
_diffrn_ambient_temperature 173(2)
_diffrn_measured_fraction_theta_full 0.975
_diffrn_measured_fraction_theta_max 0.975
_diffrn_radiation_monochromator graphite
_diffrn_radiation_source 'fine-focus sealed tube'
_diffrn_radiation_type MoK\a
_diffrn_radiation_wavelength 0.71073
_diffrn_reflns_av_R_equivalents 0.0622
_diffrn_reflns_av_sigmaI/netI 0.0600
_diffrn_reflns_limit_h_max 13
_diffrn_reflns_limit_h_min -13
_diffrn_reflns_limit_k_max 15
_diffrn_reflns_limit_k_min -15
_diffrn_reflns_limit_l_max 11
_diffrn_reflns_limit_l_min -12
_diffrn_reflns_number 9335
_diffrn_reflns_theta_full 25.31
_diffrn_reflns_theta_max 25.31
_diffrn_reflns_theta_min 3.49
_exptl_absorpt_coefficient_mu 0.080
_exptl_absorpt_correction_T_max 0.9889
_exptl_absorpt_correction_T_min 0.9841
_exptl_absorpt_correction_type none
_exptl_crystal_density_diffrn 1.218
_exptl_crystal_density_method 'not measured'
_exptl_crystal_F_000 616
_exptl_crystal_size_max 0.20
_exptl_crystal_size_mid 0.18
_exptl_crystal_size_min 0.14
_refine_diff_density_max 0.161
_refine_diff_density_min -0.266
_refine_diff_density_rms 0.046
_refine_ls_extinction_method none
_refine_ls_goodness_of_fit_ref 1.074
_refine_ls_hydrogen_treatment mixed
_refine_ls_matrix_type full
_refine_ls_number_parameters 193
_refine_ls_number_reflns 2777
_refine_ls_number_restraints 0
_refine_ls_restrained_S_all 1.074
_refine_ls_R_factor_all 0.1160
_refine_ls_R_factor_gt 0.0592
_refine_ls_shift/su_max 0.000
_refine_ls_shift/su_mean 0.000
_refine_ls_structure_factor_coef Fsqd
_refine_ls_weighting_details 'calc w=1/[\s^2^(Fo^2^)+(0.0638P)^2^+0.3483P] where P=(Fo^2^+2Fc^2^)/3'
_refine_ls_weighting_scheme calc
_refine_ls_wR_factor_gt 0.1179
_refine_ls_wR_factor_ref 0.1434
_reflns_number_gt 1724
_reflns_number_total 2777
_reflns_threshold_expression >2sigma(I)
_cod_data_source_file jo801621d_si_006.cif
_cod_data_source_block tim
_cod_original_sg_symbol_H-M 'P 21/c'
_cod_database_code 4023772

loop_
_symmetry_equiv_pos_as_xyz
'x, y, z'
'-x, y+1/2, -z+1/2'
'-x, -y, -z'
'x, -y-1/2, z-1/2'

loop_
_atom_site_label
_atom_site_type_symbol
_atom_site_fract_x
_atom_site_fract_y
_atom_site_fract_z
_atom_site_U_iso_or_equiv
_atom_site_adp_type
_atom_site_occupancy
_atom_site_symmetry_multiplicity
_atom_site_calc_flag
_atom_site_refinement_flags
_atom_site_disorder_assembly
_atom_site_disorder_group
O1 O 0.93260(15) 0.27042(13) 0.50262(16) 0.0482(5) Uani 1 1 d . . .
H1 H 0.8904 0.2841 0.5653 0.072 Uiso 1 1 calc R . .
O2 O 0.88621(15) 0.10952(14) 0.55244(16) 0.0499(5) Uani 1 1 d . . .
N1 N 0.79659(16) 0.15604(15) 0.19472(18) 0.0382(5) Uani 1 1 d . . .
N2 N 0.82299(16) 0.06849(15) 0.26320(17) 0.0356(5) Uani 1 1 d . . .
C1 C 0.7276(2) 0.02759(19) 0.3168(2) 0.0372(6) Uani 1 1 d . . .
C2 C 0.6378(2) 0.08943(19) 0.2802(2) 0.0421(6) Uani 1 1 d . . .
H2 H 0.5598 0.0807 0.3019 0.051 Uiso 1 1 calc R . .
C3 C 0.6831(2) 0.16775(19) 0.2046(2) 0.0397(6) Uani 1 1 d . . .
C4 C 0.6220(2) 0.2569(2) 0.1420(3) 0.0467(7) Uani 1 1 d . . .
H4A H 0.5534 0.2315 0.0932 0.056 Uiso 1 1 calc R . .
H4B H 0.6732 0.2896 0.0788 0.056 Uiso 1 1 calc R . .
C5 C 0.5853(2) 0.3366(2) 0.2403(3) 0.0476(7) Uani 1 1 d . . .
H5A H 0.5402 0.3905 0.1943 0.057 Uiso 1 1 calc R . .
H5B H 0.5346 0.3036 0.3037 0.057 Uiso 1 1 calc R . .
C6 C 0.6848(2) 0.3865(2) 0.3133(2) 0.0502(7) Uani 1 1 d . . .
H6A H 0.7267 0.3331 0.3639 0.060 Uiso 1 1 calc R . .
H6B H 0.7383 0.4151 0.2494 0.060 Uiso 1 1 calc R . .
C7 C 0.6507(3) 0.4712(2) 0.4052(3) 0.0629(8) Uani 1 1 d . . .
H7A H 0.7185 0.4951 0.4548 0.075 Uiso 1 1 calc R . .
H7B H 0.5938 0.4451 0.4654 0.075 Uiso 1 1 calc R . .
H7C H 0.6176 0.5284 0.3550 0.075 Uiso 1 1 calc R . .
C8 C 0.94361(19) 0.04636(18) 0.2966(2) 0.0357(6) Uani 1 1 d . . .
H8 H 0.9450 -0.0118 0.3601 0.043 Uiso 1 1 calc R . .
C9 C 0.9980(2) 0.13925(19) 0.3647(2) 0.0394(6) Uani 1 1 d . . .
H9A H 1.0781 0.1227 0.3911 0.047 Uiso 1 1 calc R . .
H9B H 0.9996 0.1976 0.3032 0.047 Uiso 1 1 calc R . .
C10 C 0.9330(2) 0.1697(2) 0.4825(2) 0.0380(6) Uani 1 1 d . . .
C11 C 1.0085(2) 0.0124(2) 0.1788(2) 0.0448(7) Uani 1 1 d . . .
H11A H 1.0877 -0.0043 0.2050 0.054 Uiso 1 1 calc R . .
H11B H 1.0085 0.0679 0.1144 0.054 Uiso 1 1 calc R . .
H11C H 0.9715 -0.0484 0.1405 0.054 Uiso 1 1 calc R . .
C12 C 0.72743(19) -0.06954(18) 0.3910(2) 0.0366(6) Uani 1 1 d . . .
C13 C 0.6674(2) -0.0758(2) 0.5058(2) 0.0433(7) Uani 1 1 d . . .
H13 H 0.6322 -0.0162 0.5399 0.052 Uiso 1 1 calc R . .
C14 C 0.6585(2) -0.1681(2) 0.5704(2) 0.0475(7) Uani 1 1 d . . .
H14 H 0.6181 -0.1712 0.6494 0.057 Uiso 1 1 calc R . .
C15 C 0.7074(2) -0.2555(2) 0.5217(2) 0.0469(7) Uani 1 1 d . . .
H15 H 0.6990 -0.3193 0.5653 0.056 Uiso 1 1 calc R . .
C16 C 0.7690(2) -0.2499(2) 0.4089(3) 0.0467(7) Uani 1 1 d . . .
H16 H 0.8042 -0.3097 0.3755 0.056 Uiso 1 1 calc R . .
C17 C 0.7795(2) -0.1576(2) 0.3445(2) 0.0427(6) Uani 1 1 d . . .
H17 H 0.8228 -0.1542 0.2676 0.051 Uiso 1 1 calc R . .

loop_
_atom_site_aniso_label
_atom_site_aniso_U_11
_atom_site_aniso_U_22
_atom_site_aniso_U_33
_atom_site_aniso_U_23
_atom_site_aniso_U_13
_atom_site_aniso_U_12
O1 0.0541(12) 0.0421(12) 0.0489(11) -0.0069(9) 0.0109(8) -0.0020(9)
O2 0.0663(12) 0.0436(12) 0.0405(10) 0.0023(9) 0.0121(9) -0.0001(9)
N1 0.0451(13) 0.0328(12) 0.0367(11) 0.0036(9) -0.0012(9) 0.0007(10)
N2 0.0391(12) 0.0335(12) 0.0342(11) 0.0019(9) 0.0013(9) 0.0014(9)
C1 0.0406(15) 0.0343(15) 0.0367(14) -0.0028(12) 0.0038(11) -0.0018(12)
C2 0.0345(14) 0.0423(17) 0.0497(15) 0.0022(13) 0.0018(11) 0.0026(12)
C3 0.0411(15) 0.0375(16) 0.0403(14) 0.0029(12) -0.0033(11) 0.0010(12)
C4 0.0468(15) 0.0403(16) 0.0527(16) 0.0054(13) -0.0064(12) 0.0025(12)
C5 0.0416(15) 0.0407(17) 0.0605(17) 0.0117(13) 0.0024(12) 0.0044(13)
C6 0.0468(16) 0.0508(18) 0.0531(17) 0.0005(14) 0.0011(13) 0.0039(13)
C7 0.077(2) 0.0497(19) 0.0623(19) 0.0022(16) 0.0031(16) 0.0063(16)
C8 0.0362(14) 0.0380(15) 0.0329(13) 0.0003(11) 0.0022(10) 0.0039(11)
C9 0.0365(14) 0.0438(16) 0.0381(14) 0.0028(12) 0.0035(11) 0.0014(12)
C10 0.0390(14) 0.0390(17) 0.0356(14) 0.0006(12) -0.0053(11) 0.0006(12)
C11 0.0501(16) 0.0437(17) 0.0411(14) 0.0005(12) 0.0091(12) 0.0065(13)
C12 0.0365(13) 0.0333(15) 0.0397(14) -0.0001(11) -0.0020(11) -0.0031(11)
C13 0.0433(15) 0.0365(16) 0.0504(16) -0.0028(13) 0.0072(12) -0.0004(12)
C14 0.0498(16) 0.0469(18) 0.0464(16) 0.0071(14) 0.0114(12) -0.0049(14)
C15 0.0528(16) 0.0381(17) 0.0494(16) 0.0070(13) -0.0034(13) -0.0073(13)
C16 0.0562(17) 0.0313(15) 0.0525(16) -0.0023(13) -0.0007(13) 0.0023(13)
C17 0.0484(15) 0.0409(17) 0.0390(14) -0.0025(13) 0.0040(11) -0.0016(13)

loop_
_atom_type_symbol
_atom_type_description
_atom_type_scat_dispersion_real
_atom_type_scat_dispersion_imag
_atom_type_scat_source
C C 0.0033 0.0016 'International Tables Vol C Tables 4.2.6.8 and 6.1.1.4'
H H 0.0000 0.0000 'International Tables Vol C Tables 4.2.6.8 and 6.1.1.4'
N N 0.0061 0.0033 'International Tables Vol C Tables 4.2.6.8 and 6.1.1.4'
O O 0.0106 0.0060 'International Tables Vol C Tables 4.2.6.8 and 6.1.1.4'

loop_
_geom_angle_atom_site_label_1
_geom_angle_atom_site_label_2
_geom_angle_atom_site_label_3
_geom_angle
_geom_angle_site_symmetry_1
_geom_angle_site_symmetry_3
_geom_angle_publ_flag
C10 O1 H1 109.5 . . ?
C3 N1 N2 105.39(18) . . ?
C1 N2 N1 110.95(19) . . ?
C1 N2 C8 128.07(19) . . ?
N1 N2 C8 118.98(18) . . ?
N2 C1 C2 106.6(2) . . ?
N2 C1 C12 123.7(2) . . ?
C2 C1 C12 129.5(2) . . ?
C1 C2 C3 106.7(2) . . ?
C1 C2 H2 126.7 . . ?
C3 C2 H2 126.7 . . ?
N1 C3 C2 110.4(2) . . ?
N1 C3 C4 121.0(2) . . ?
C2 C3 C4 128.6(2) . . ?
C3 C4 C5 112.6(2) . . ?
C3 C4 H4A 109.1 . . ?
C5 C4 H4A 109.1 . . ?
C3 C4 H4B 109.1 . . ?
C5 C4 H4B 109.1 . . ?
H4A C4 H4B 107.8 . . ?
C6 C5 C4 113.4(2) . . ?
C6 C5 H5A 108.9 . . ?
C4 C5 H5A 108.9 . . ?
C6 C5 H5B 108.9 . . ?
C4 C5 H5B 108.9 . . ?
H5A C5 H5B 107.7 . . ?
C7 C6 C5 114.3(2) . . ?
C7 C6 H6A 108.7 . . ?
C5 C6 H6A 108.7 . . ?
C7 C6 H6B 108.7 . . ?
C5 C6 H6B 108.7 . . ?
H6A C6 H6B 107.6 . . ?
C6 C7 H7A 109.5 . . ?
C6 C7 H7B 109.5 . . ?
H7A C7 H7B 109.5 . . ?
C6 C7 H7C 109.5 . . ?
H7A C7 H7C 109.5 . . ?
H7B C7 H7C 109.5 . . ?
N2 C8 C11 111.59(18) . . ?
N2 C8 C9 109.59(18) . . ?
C11 C8 C9 112.86(19) . . ?
N2 C8 H8 107.5 . . ?
C11 C8 H8 107.5 . . ?
C9 C8 H8 107.5 . . ?
C10 C9 C8 111.56(19) . . ?
C10 C9 H9A 109.3 . . ?
C8 C9 H9A 109.3 . . ?
C10 C9 H9B 109.3 . . ?
C8 C9 H9B 109.3 . . ?
H9A C9 H9B 108.0 . . ?
O2 C10 O1 123.2(2) . . ?
O2 C10 C9 123.8(2) . . ?
O1 C10 C9 113.0(2) . . ?
C8 C11 H11A 109.5 . . ?
C8 C11 H11B 109.5 . . ?
H11A C11 H11B 109.5 . . ?
C8 C11 H11C 109.5 . . ?
H11A C11 H11C 109.5 . . ?
H11B C11 H11C 109.5 . . ?
C17 C12 C13 118.5(2) . . ?
C17 C12 C1 121.6(2) . . ?
C13 C12 C1 119.7(2) . . ?
C14 C13 C12 120.3(2) . . ?
C14 C13 H13 119.8 . . ?
C12 C13 H13 119.8 . . ?
C15 C14 C13 120.8(2) . . ?
C15 C14 H14 119.6 . . ?
C13 C14 H14 119.6 . . ?
C14 C15 C16 119.4(2) . . ?
C14 C15 H15 120.3 . . ?
C16 C15 H15 120.3 . . ?
C17 C16 C15 120.2(2) . . ?
C17 C16 H16 119.9 . . ?
C15 C16 H16 119.9 . . ?
C16 C17 C12 120.7(2) . . ?
C16 C17 H17 119.6 . . ?
C12 C17 H17 119.6 . . ?

loop_
_geom_bond_atom_site_label_1
_geom_bond_atom_site_label_2
_geom_bond_distance
_geom_bond_site_symmetry_2
_geom_bond_publ_flag
O1 C10 1.329(3) . ?
O1 H1 0.8400 . ?
O2 C10 1.204(3) . ?
N1 C3 1.340(3) . ?
N1 N2 1.372(3) . ?
N2 C1 1.363(3) . ?
N2 C8 1.468(3) . ?
C1 C2 1.367(3) . ?
C1 C12 1.478(3) . ?
C2 C3 1.394(3) . ?
C2 H2 0.9500 . ?
C3 C4 1.500(3) . ?
C4 C5 1.518(4) . ?
C4 H4A 0.9900 . ?
C4 H4B 0.9900 . ?
C5 C6 1.513(3) . ?
C5 H5A 0.9900 . ?
C5 H5B 0.9900 . ?
C6 C7 1.513(4) . ?
C6 H6A 0.9900 . ?
C6 H6B 0.9900 . ?
C7 H7A 0.9800 . ?
C7 H7B 0.9800 . ?
C7 H7C 0.9800 . ?
C8 C11 1.510(3) . ?
C8 C9 1.529(3) . ?
C8 H8 1.0000 . ?
C9 C10 1.498(3) . ?
C9 H9A 0.9900 . ?
C9 H9B 0.9900 . ?
C11 H11A 0.9800 . ?
C11 H11B 0.9800 . ?
C11 H11C 0.9800 . ?
C12 C17 1.389(3) . ?
C12 C13 1.390(3) . ?
C13 C14 1.379(3) . ?
C13 H13 0.9500 . ?
C14 C15 1.375(4) . ?
C14 H14 0.9500 . ?
C15 C16 1.381(4) . ?
C15 H15 0.9500 . ?
C16 C17 1.380(3) . ?
C16 H16 0.9500 . ?
C17 H17 0.9500 . ?

loop_
_geom_hbond_atom_site_label_D
_geom_hbond_atom_site_label_H
_geom_hbond_atom_site_label_A
_geom_hbond_distance_DH
_geom_hbond_distance_HA
_geom_hbond_distance_DA
_geom_hbond_angle_DHA
_geom_hbond_site_symmetry_A
O1 H1 N1 0.84 1.91 2.737(2) 168.0 4_566

loop_
_geom_torsion_atom_site_label_1
_geom_torsion_atom_site_label_2
_geom_torsion_atom_site_label_3
_geom_torsion_atom_site_label_4
_geom_torsion
_geom_torsion_site_symmetry_1
_geom_torsion_site_symmetry_2
_geom_torsion_site_symmetry_3
_geom_torsion_site_symmetry_4
_geom_torsion_publ_flag
C3 N1 N2 C1 -1.1(2) . . . . ?
C3 N1 N2 C8 -166.31(18) . . . . ?
N1 N2 C1 C2 0.9(3) . . . . ?
C8 N2 C1 C2 164.4(2) . . . . ?
N1 N2 C1 C12 177.0(2) . . . . ?
C8 N2 C1 C12 -19.5(4) . . . . ?
N2 C1 C2 C3 -0.4(3) . . . . ?
C12 C1 C2 C3 -176.1(2) . . . . ?
N2 N1 C3 C2 0.9(3) . . . . ?
N2 N1 C3 C4 179.6(2) . . . . ?
C1 C2 C3 N1 -0.3(3) . . . . ?
C1 C2 C3 C4 -178.9(2) . . . . ?
N1 C3 C4 C5 -106.7(3) . . . . ?
C2 C3 C4 C5 71.8(3) . . . . ?
C3 C4 C5 C6 63.1(3) . . . . ?
C4 C5 C6 C7 176.1(2) . . . . ?
C1 N2 C8 C11 124.4(2) . . . . ?
N1 N2 C8 C11 -73.2(3) . . . . ?
C1 N2 C8 C9 -109.8(3) . . . . ?
N1 N2 C8 C9 52.5(2) . . . . ?
N2 C8 C9 C10 56.1(2) . . . . ?
C11 C8 C9 C10 -178.9(2) . . . . ?
C8 C9 C10 O2 34.6(3) . . . . ?
C8 C9 C10 O1 -145.7(2) . . . . ?
N2 C1 C12 C17 -47.8(3) . . . . ?
C2 C1 C12 C17 127.3(3) . . . . ?
N2 C1 C12 C13 136.7(2) . . . . ?
C2 C1 C12 C13 -48.2(4) . . . . ?
C17 C12 C13 C14 -1.0(4) . . . . ?
C1 C12 C13 C14 174.6(2) . . . . ?
C12 C13 C14 C15 -0.9(4) . . . . ?
C13 C14 C15 C16 2.0(4) . . . . ?
C14 C15 C16 C17 -1.1(4) . . . . ?
C15 C16 C17 C12 -0.8(4) . . . . ?
C13 C12 C17 C16 1.8(4) . . . . ?
C1 C12 C17 C16 -173.7(2) . . . . ?
